data_7043734
loop_
_publ_author_name
'Palacios, Maria A.'
'Morlieras, Jessica'
'Herrera, Juan Manuel'
'Mota, Antonio J.'
'Brechin, Euan K.'
'Triki, Smail'
'Colacio, Enrique'

_publ_section_title
;
 Synthetic ability of dinuclear mesocates containing
 1,3-bis(diazinecarboxamide)benzene bridging ligands to form complexes of
 increased nuclearity. Crystal structures, magnetic properties and
 theoretical studies.
;
_journal_name_full 'Dalton Trans.'
_journal_paper_doi 10.1039/C7DT02288C
_journal_year 2017
_chemical_formula_moiety 'C48 H30 Gd N19 Ni2 O13, 3.5(O), C4 H8 O'
_chemical_formula_sum 'C52 H53 Gd N19 Ni2 O17.5'
_chemical_formula_weight 1498.80
_chemical_name_systematic
;
 ?
;
_space_group_crystal_system monoclinic
_space_group_IT_number 14
_space_group_name_Hall '-P 2ybc'
_space_group_name_H-M_alt 'P 1 21/c 1'
_symmetry_space_group_name_Hall '-P 2ybc'
_symmetry_space_group_name_H-M 'P 1 21/c 1'
_atom_sites_solution_hydrogens geom
_atom_sites_solution_primary direct
_audit_creation_date 2017-01-16
_audit_creation_method
;
Olex2 1.2
(compiled 2017.01.04 svn.r3372 for OlexSys, GUI svn.r5292)
;
_audit_update_record
;
2017-05-23 deposited with the CCDC.
2017-07-21 downloaded from the CCDC.
;
_cell_angle_alpha 90
_cell_angle_beta 107.632(5)
_cell_angle_gamma 90
_cell_formula_units_Z 4
_cell_length_a 13.3895(7)
_cell_length_b 24.9529(9)
_cell_length_c 20.7809(10)
_cell_measurement_reflns_used 10473
_cell_measurement_temperature 293(2)
_cell_measurement_theta_max 31.6933
_cell_measurement_theta_min 2.9176
_cell_volume 6616.9(6)
_computing_molecular_graphics 'Olex2 (Dolomanov et al., 2009)'
_computing_publication_material 'Olex2 (Dolomanov et al., 2009)'
_computing_structure_refinement 'ShelXL (Sheldrick, 2015)'
_computing_structure_solution 'ShelXS (Sheldrick, 2008)'
_diffrn_ambient_temperature 293(2)
_diffrn_measured_fraction_theta_full 0.998
_diffrn_measured_fraction_theta_max 0.920
_diffrn_measurement_device_type Xcalibur
_diffrn_radiation_type MoK\a
_diffrn_radiation_wavelength 0.71073
_diffrn_reflns_av_R_equivalents 0.1199
_diffrn_reflns_av_unetI/netI 0.2394
_diffrn_reflns_Laue_measured_fraction_full 0.998
_diffrn_reflns_Laue_measured_fraction_max 0.920
_diffrn_reflns_limit_h_max 18
_diffrn_reflns_limit_h_min -18
_diffrn_reflns_limit_k_max 30
_diffrn_reflns_limit_k_min -36
_diffrn_reflns_limit_l_max 30
_diffrn_reflns_limit_l_min -29
_diffrn_reflns_number 65369
_diffrn_reflns_point_group_measured_fraction_full 0.998
_diffrn_reflns_point_group_measured_fraction_max 0.920
_diffrn_reflns_theta_full 25.242
_diffrn_reflns_theta_max 31.768
_diffrn_reflns_theta_min 2.923
_exptl_absorpt_coefficient_mu 1.633
_exptl_absorpt_correction_T_max 1.0000
_exptl_absorpt_correction_T_min 0.97791
_exptl_absorpt_correction_type multi-scan
_exptl_crystal_colour 'metallic yellowish yellow'
_exptl_crystal_colour_lustre metallic
_exptl_crystal_colour_modifier yellowish
_exptl_crystal_colour_primary yellow
_exptl_crystal_density_diffrn 1.505
_exptl_crystal_density_method 'not measured'
_exptl_crystal_description plate
_exptl_crystal_F_000 3032
_exptl_crystal_size_max 0.12
_exptl_crystal_size_mid 0.08
_exptl_crystal_size_min 0.08
_refine_diff_density_max 2.448
_refine_diff_density_min -0.871
_refine_diff_density_rms 0.163
_refine_ls_extinction_method none
_refine_ls_goodness_of_fit_ref 0.898
_refine_ls_hydrogen_treatment constr
_refine_ls_matrix_type full
_refine_ls_number_parameters 886
_refine_ls_number_reflns 20733
_refine_ls_number_restraints 107
_refine_ls_restrained_S_all 0.899
_refine_ls_R_factor_all 0.1784
_refine_ls_R_factor_gt 0.0648
_refine_ls_shift/su_max 0.000
_refine_ls_shift/su_mean 0.000
_refine_ls_structure_factor_coef Fsqd
_refine_ls_weighting_details 'w=1/[\s^2^(Fo^2^)+(0.0790P)^2^] where P=(Fo^2^+2Fc^2^)/3'
_refine_ls_weighting_scheme calc
_refine_ls_wR_factor_gt 0.1604
_refine_ls_wR_factor_ref 0.1843
_reflns_Friedel_coverage 0.000
_reflns_number_gt 8502
_reflns_number_total 20733
_reflns_threshold_expression 'I > 2\s(I)'
_cod_data_source_file c7dt02288c2.cif
_cod_data_source_block dc170
_cod_original_formula_sum 'C52 H53 Gd N19 Ni2 O17.50'
_cod_database_code 7043734
_shelxl_version_number 2013-4
_shelx_space_group_comment
;
The symmetry employed for this shelxl refinement is uniquely defined
by the following loop, which should always be used as a source of
symmetry information in preference to the above space-group names.
They are only intended as comments.
;
_olex2_refinement_description
;
1. Fixed Uiso
 At 1.2 times of:
  All C(H) groups, All C(H,H) groups
2. Restrained distances
 C56-C55 = C55-C54 = C54-C53
 1.4 with sigma of 0.02
 O15-C56 = O15-C53
 1.35 with sigma of 0.02
 C50-C49 = C51-C50 = C52-C51
 1.4 with sigma of 0.02
 N3-C20 \\sim N3A-C20A
 with sigma of 0.02
 N3-C17 \\sim N3A-C17A
 with sigma of 0.02
 O3A-C21 \\sim O3-C21
 with sigma of 0.02
3. Uiso/Uaniso restraints and constraints
Uanis(O3) \\sim Ueq, Uanis(O3A) \\sim Ueq, Uanis(C21A) \\sim Ueq, Uanis(C21)
\\sim Ueq, Uanis(C19A) \\sim Ueq, Uanis(C19) \\sim Ueq, Uanis(N14A) \\sim Ueq,
Uanis(N14) \\sim Ueq, Uanis(C18A) \\sim Ueq, Uanis(C18) \\sim Ueq, Uanis(C17A)
\\sim Ueq, Uanis(C17) \\sim Ueq, Uanis(N3) \\sim Ueq, Uanis(N3A) \\sim Ueq,
Uanis(C20) \\sim Ueq, Uanis(C20A) \\sim Ueq: with sigma of 0.005 and sigma for
terminal atoms of 0.01
4. Others
 Sof(O3)=Sof(N3A)=Sof(N14A)=Sof(C17A)=Sof(H17A)=Sof(C18A)=Sof(H18A)=Sof(C19A)=
 Sof(H19A)=Sof(C20A)=Sof(C21A)=1-FVAR(1)
 Sof(O3A)=Sof(N3)=Sof(N14)=Sof(C17)=Sof(H17)=Sof(C18)=Sof(H18)=Sof(C19)=
 Sof(H19)=Sof(C20)=Sof(C21)=FVAR(1)
 Sof(O19a)=1-FVAR(2)
 Sof(O19)=FVAR(2)
 Fixed Sof: O18(0.5) O20(0.5) O14(0.5) C49(0.5) H49a(0.5) H49b(0.5) C50(0.5)
 H50a(0.5) H50b(0.5) C51(0.5) H51a(0.5) H51b(0.5) C52(0.5) H52a(0.5) H52b(0.5)
 O15(0.5) C53(0.5) H53a(0.5) H53b(0.5) C54(0.5) H54a(0.5) H54b(0.5) C55(0.5)
 H55a(0.5) H55b(0.5) C56(0.5) H56a(0.5) H56b(0.5) O17(0.5)
5.a Secondary CH2 refined with riding coordinates:
 C49(H49a,H49b), C50(H50a,H50b), C51(H51a,H51b), C52(H52a,H52b), C53(H53a,
 H53b), C54(H54a,H54b), C55(H55a,H55b), C56(H56a,H56b)
5.b Aromatic/amide H refined with riding coordinates:
 C1(H1), C2(H2), C3(H3), C7(H7), C8(H8), C9(H9), C11(H11), C14(H14), C15(H15),
 C16(H16), C17(H17), C17A(H17A), C18(H18), C18A(H18A), C19(H19), C19A(H19A),
 C23(H23), C25(H25), C26(H26), C27(H27), C30(H30), C31(H31), C32(H32), C33(H33),
  C34(H34), C35(H35), C39(H39), C40(H40), C41(H41), C43(H43), C46(H46),
 C47(H47), C48(H48)
;
_olex2_submission_special_instructions 'No special instructions were received'

loop_
_space_group_symop_operation_xyz
'x, y, z'
'-x, y+1/2, -z+1/2'
'-x, -y, -z'
'x, -y-1/2, z-1/2'

loop_
_atom_site_label
_atom_site_type_symbol
_atom_site_fract_x
_atom_site_fract_y
_atom_site_fract_z
_atom_site_U_iso_or_equiv
_atom_site_adp_type
_atom_site_occupancy
_atom_site_site_symmetry_order
_atom_site_calc_flag
_atom_site_refinement_flags_posn
_atom_site_refinement_flags_adp
_atom_site_refinement_flags_occupancy
_atom_site_disorder_assembly
_atom_site_disorder_group
Gd1 Gd 0.45641(3) 0.28675(2) 0.37729(2) 0.02326(10) Uani 1 1 d . . . . .
Ni1 Ni 0.68687(7) 0.10154(3) 0.68410(4) 0.0226(2) Uani 1 1 d . . . . .
Ni2 Ni 0.73144(7) 0.37585(3) 0.65318(4) 0.0227(2) Uani 1 1 d . . . . .
O1 O 1.0056(4) 0.1339(2) 0.7492(3) 0.0612(19) Uani 1 1 d . . . . .
O2 O 1.0384(4) 0.3214(2) 0.7272(3) 0.0457(15) Uani 1 1 d . . . . .
O3 O 0.4973(14) 0.1281(7) 0.4886(7) 0.051(5) Uani 0.50(2) 1 d D U P A 2
O3A O 0.5405(13) 0.1392(6) 0.4821(5) 0.035(4) Uani 0.50(2) 1 d D U P A 1
O4 O 0.5981(4) 0.30743(19) 0.4660(2) 0.0283(11) Uani 1 1 d . . . . .
O5 O 0.5303(4) 0.17344(18) 0.8055(2) 0.0290(11) Uani 1 1 d . . . . .
O6 O 0.5531(4) 0.34929(18) 0.7822(2) 0.0309(12) Uani 1 1 d . . . . .
O7 O 0.5898(4) 0.21693(19) 0.3909(2) 0.0345(12) Uani 1 1 d . . . . .
O8 O 0.3915(4) 0.2184(2) 0.4334(3) 0.0432(14) Uani 1 1 d . . . . .
O9 O 0.3998(4) 0.22682(19) 0.2802(3) 0.0380(13) Uani 1 1 d . . . . .
O10 O 0.2817(4) 0.3087(2) 0.3158(3) 0.0439(14) Uani 1 1 d . . . . .
O11 O 0.3802(4) 0.3376(2) 0.4563(3) 0.0382(13) Uani 1 1 d . . . . .
O12 O 0.4491(4) 0.38668(19) 0.3958(2) 0.0362(13) Uani 1 1 d . . . . .
O13 O 0.3902(6) 0.4238(2) 0.4725(3) 0.066(2) Uani 1 1 d . . . . .
N1 N 0.7908(5) 0.0539(2) 0.7575(3) 0.0270(13) Uani 1 1 d . . . . .
N2 N 0.8308(4) 0.1343(2) 0.6869(3) 0.0243(13) Uani 1 1 d . . . . .
N3 N 0.6934(19) 0.0480(9) 0.6092(10) 0.021(5) Uani 0.50(2) 1 d D U P A 1
N3A N 0.675(2) 0.0461(10) 0.6021(11) 0.028(7) Uani 0.50(2) 1 d D U P A 2
N4 N 0.5898(5) 0.1400(2) 0.5998(3) 0.0242(13) Uani 1 1 d . . . . .
N5 N 0.5526(5) 0.0660(2) 0.7005(3) 0.0249(13) Uani 1 1 d . . . . .
N6 N 0.6562(4) 0.1527(2) 0.7566(3) 0.0228(12) Uani 1 1 d . . . . .
N7 N 0.8484(5) 0.4219(2) 0.7186(3) 0.0297(14) Uani 1 1 d . . . . .
N8 N 0.8634(5) 0.3280(2) 0.6646(3) 0.0261(13) Uani 1 1 d . . . . .
N9 N 0.7552(5) 0.4094(2) 0.5652(3) 0.0276(14) Uani 1 1 d . . . . .
N10 N 0.6268(4) 0.3312(2) 0.5771(3) 0.0209(12) Uani 1 1 d . . . . .
N11 N 0.6078(4) 0.4278(2) 0.6533(3) 0.0223(12) Uani 1 1 d . . . . .
N12 N 0.6863(4) 0.3448(2) 0.7330(3) 0.0203(12) Uani 1 1 d . . . . .
N13 N 0.9481(6) 0.0015(3) 0.8550(4) 0.053(2) Uani 1 1 d . . . . .
N14 N 0.6922(15) -0.0083(7) 0.4900(8) 0.046(5) Uani 0.50(2) 1 d . U P A 1
N14A N 0.6351(19) -0.0214(8) 0.4928(9) 0.066(6) Uani 0.50(2) 1 d . U P A 2
N15 N 0.3621(5) 0.0371(3) 0.7191(3) 0.0381(16) Uani 1 1 d . . . . .
N16 N 1.0192(6) 0.4699(3) 0.8118(4) 0.055(2) Uani 1 1 d . . . . .
N17 N 0.7881(5) 0.4306(3) 0.4410(3) 0.0437(18) Uani 1 1 d . . . . .
N18 N 0.4155(5) 0.4732(2) 0.6497(3) 0.0388(16) Uani 1 1 d . . . . .
N19 N 0.4064(5) 0.3839(3) 0.4429(3) 0.0386(16) Uani 1 1 d . . . . .
C1 C 0.7710(6) 0.0119(3) 0.7896(4) 0.0330(18) Uani 1 1 d . . . . .
H1 H 0.7022 -0.0001 0.7793 0.040 Uiso 1 1 calc R . . . .
C2 C 0.8475(7) -0.0150(3) 0.8375(4) 0.046(2) Uani 1 1 d . . . . .
H2 H 0.8298 -0.0450 0.8582 0.055 Uiso 1 1 calc R . . . .
C3 C 0.9688(7) 0.0454(3) 0.8241(4) 0.046(2) Uani 1 1 d . . . . .
H3 H 1.0367 0.0589 0.8365 0.055 Uiso 1 1 calc R . . . .
C4 C 0.8920(6) 0.0706(3) 0.7746(4) 0.0298(17) Uani 1 1 d . . . . .
C5 C 0.9142(6) 0.1176(3) 0.7339(4) 0.0335(18) Uani 1 1 d . . . . .
C6 C 0.8447(5) 0.1791(3) 0.6470(3) 0.0241(15) Uani 1 1 d . . . . .
C7 C 0.8394(6) 0.1732(3) 0.5797(4) 0.0296(17) Uani 1 1 d . . . . .
H7 H 0.8318 0.1393 0.5604 0.036 Uiso 1 1 calc R . . . .
C8 C 0.8453(6) 0.2165(3) 0.5422(4) 0.0337(17) Uani 1 1 d . . . . .
H8 H 0.8413 0.2119 0.4970 0.040 Uiso 1 1 calc R . . . .
C9 C 0.8571(6) 0.2681(3) 0.5697(4) 0.0320(18) Uani 1 1 d . . . . .
H9 H 0.8611 0.2975 0.5431 0.038 Uiso 1 1 calc R . . . .
C10 C 0.8631(5) 0.2754(3) 0.6380(4) 0.0267(16) Uani 1 1 d . . . . .
C11 C 0.8596(5) 0.2311(3) 0.6760(4) 0.0255(16) Uani 1 1 d . . . . .
H11 H 0.8672 0.2352 0.7218 0.031 Uiso 1 1 calc R . . . .
C12 C 0.9510(6) 0.3442(3) 0.7084(4) 0.0335(18) Uani 1 1 d . . . . .
C13 C 0.9421(6) 0.3975(3) 0.7376(3) 0.0284(16) Uani 1 1 d . . . . .
C14 C 1.0270(7) 0.4230(3) 0.7849(4) 0.044(2) Uani 1 1 d . . . . .
H14 H 1.0917 0.4058 0.7977 0.053 Uiso 1 1 calc R . . . .
C15 C 0.9267(7) 0.4927(3) 0.7929(4) 0.047(2) Uani 1 1 d . . . . .
H15 H 0.9183 0.5256 0.8117 0.056 Uiso 1 1 calc R . . . .
C16 C 0.8401(6) 0.4696(3) 0.7454(4) 0.0335(18) Uani 1 1 d . . . . .
H16 H 0.7763 0.4877 0.7326 0.040 Uiso 1 1 calc R . . . .
C17 C 0.745(2) 0.0017(11) 0.6120(17) 0.042(8) Uani 0.50(2) 1 d D U P A 1
H17 H 0.7834 -0.0131 0.6533 0.050 Uiso 0.50(2) 1 calc R . P A 1
C17A C 0.723(2) -0.0016(9) 0.6072(14) 0.024(6) Uani 0.50(2) 1 d D U P A 2
H17A H 0.7709 -0.0116 0.6481 0.029 Uiso 0.50(2) 1 calc R . P A 2
C18 C 0.7411(18) -0.0245(9) 0.5494(11) 0.047(6) Uani 0.50(2) 1 d . U P A 1
H18 H 0.7778 -0.0566 0.5527 0.056 Uiso 0.50(2) 1 calc R . P A 1
C18A C 0.7033(18) -0.0359(8) 0.5534(10) 0.041(5) Uani 0.50(2) 1 d . U P A 2
H18A H 0.7365 -0.0690 0.5582 0.050 Uiso 0.50(2) 1 calc R . P A 2
C19 C 0.6444(17) 0.0395(7) 0.4894(8) 0.038(5) Uani 0.50(2) 1 d . U P A 1
H19 H 0.6085 0.0545 0.4479 0.045 Uiso 0.50(2) 1 calc R . P A 1
C19A C 0.5900(19) 0.0287(8) 0.4904(10) 0.049(6) Uani 0.50(2) 1 d . U P A 2
H19A H 0.5431 0.0400 0.4498 0.058 Uiso 0.50(2) 1 calc R . P A 2
C20 C 0.6460(16) 0.0672(8) 0.5472(9) 0.027(5) Uani 0.50(2) 1 d D U P A 1
C20A C 0.6102(16) 0.0616(8) 0.5431(9) 0.026(4) Uani 0.50(2) 1 d D U P A 2
C21 C 0.5918(18) 0.1197(9) 0.5445(12) 0.032(5) Uani 0.50(2) 1 d D U P A 1
C21A C 0.5588(17) 0.1158(8) 0.5407(10) 0.022(4) Uani 0.50(2) 1 d . U P A 2
C22 C 0.5470(6) 0.1923(3) 0.5992(3) 0.0233(15) Uani 1 1 d . . . . .
C23 C 0.6013(5) 0.2358(3) 0.5845(3) 0.0217(14) Uani 1 1 d . . . . .
H23 H 0.6625 0.2302 0.5731 0.026 Uiso 1 1 calc R . . . .
C24 C 0.5644(5) 0.2878(3) 0.5868(3) 0.0194(13) Uani 1 1 d . . . . .
C25 C 0.4720(5) 0.2963(3) 0.6029(3) 0.0228(15) Uani 1 1 d . . . . .
H25 H 0.4468 0.3309 0.6042 0.027 Uiso 1 1 calc R . . . .
C26 C 0.4180(5) 0.2526(3) 0.6170(3) 0.0248(15) Uani 1 1 d . . . . .
H26 H 0.3565 0.2583 0.6281 0.030 Uiso 1 1 calc R . . . .
C27 C 0.4536(6) 0.2006(3) 0.6149(3) 0.0266(16) Uani 1 1 d . . . . .
H27 H 0.4160 0.1717 0.6238 0.032 Uiso 1 1 calc R . . . .
C28 C 0.6370(6) 0.3364(3) 0.5171(3) 0.0238(15) Uani 1 1 d . . . . .
C29 C 0.7075(5) 0.3807(3) 0.5094(3) 0.0234(15) Uani 1 1 d . . . . .
C30 C 0.7242(6) 0.3920(3) 0.4484(4) 0.0372(19) Uani 1 1 d . . . . .
H30 H 0.6891 0.3716 0.4108 0.045 Uiso 1 1 calc R . . . .
C31 C 0.8353(7) 0.4589(3) 0.4968(4) 0.053(2) Uani 1 1 d . . . . .
H31 H 0.8811 0.4862 0.4943 0.064 Uiso 1 1 calc R . . . .
C32 C 0.8181(6) 0.4487(3) 0.5582(4) 0.0377(19) Uani 1 1 d . . . . .
H32 H 0.8514 0.4699 0.5953 0.045 Uiso 1 1 calc R . . . .
C33 C 0.5008(6) 0.0216(3) 0.6723(4) 0.0296(17) Uani 1 1 d . . . . .
H33 H 0.5288 -0.0003 0.6459 0.036 Uiso 1 1 calc R . . . .
C34 C 0.4070(7) 0.0085(3) 0.6820(4) 0.0380(19) Uani 1 1 d . . . . .
H34 H 0.3730 -0.0223 0.6613 0.046 Uiso 1 1 calc R . . . .
C35 C 0.4157(6) 0.0812(3) 0.7466(4) 0.0346(18) Uani 1 1 d . . . . .
H35 H 0.3873 0.1032 0.7727 0.041 Uiso 1 1 calc R . . . .
C36 C 0.5096(5) 0.0955(3) 0.7383(3) 0.0225(15) Uani 1 1 d . . . . .
C37 C 0.5695(5) 0.1449(3) 0.7691(3) 0.0213(14) Uani 1 1 d . . . . .
C38 C 0.7096(5) 0.2011(3) 0.7809(3) 0.0228(15) Uani 1 1 d . . . . .
C39 C 0.8070(6) 0.2005(3) 0.8320(3) 0.0251(16) Uani 1 1 d . . . . .
H39 H 0.8359 0.1685 0.8521 0.030 Uiso 1 1 calc R . . . .
C40 C 0.8596(6) 0.2495(3) 0.8519(3) 0.0280(16) Uani 1 1 d . . . . .
H40 H 0.9223 0.2496 0.8870 0.034 Uiso 1 1 calc R . . . .
C41 C 0.8211(5) 0.2969(3) 0.8211(3) 0.0256(15) Uani 1 1 d . . . . .
H41 H 0.8578 0.3287 0.8344 0.031 Uiso 1 1 calc R . . . .
C42 C 0.7264(6) 0.2969(3) 0.7699(3) 0.0248(16) Uani 1 1 d . . . . .
C43 C 0.6699(5) 0.2494(2) 0.7515(3) 0.0180(13) Uani 1 1 d . . . . .
H43 H 0.6045 0.2502 0.7190 0.022 Uiso 1 1 calc R . . . .
C44 C 0.6004(6) 0.3646(3) 0.7407(3) 0.0240(15) Uani 1 1 d . . . . .
C45 C 0.5538(5) 0.4103(2) 0.6947(3) 0.0225(15) Uani 1 1 d . . . . .
C46 C 0.4586(6) 0.4323(3) 0.6913(4) 0.0322(17) Uani 1 1 d . . . . .
H46 H 0.4219 0.4185 0.7191 0.039 Uiso 1 1 calc R . . . .
C47 C 0.4730(6) 0.4909(3) 0.6124(4) 0.0341(18) Uani 1 1 d . . . . .
H47 H 0.4485 0.5201 0.5842 0.041 Uiso 1 1 calc R . . . .
C48 C 0.5679(6) 0.4681(3) 0.6129(3) 0.0298(17) Uani 1 1 d . . . . .
H48 H 0.6036 0.4815 0.5844 0.036 Uiso 1 1 calc R . . . .
O18 O 0.1840(9) 0.1876(4) 0.3899(6) 0.045(3) Uiso 0.5 1 d . . P . .
O19A O 0.0927(11) 0.2635(5) 0.2988(7) 0.052(5) Uiso 0.429(12) 1 d . . P B 2
O20 O 0.1897(15) 0.3998(7) 0.3345(10) 0.117(6) Uiso 0.5 1 d . . P . .
O14 O 0.1624(12) 0.3599(6) 0.5741(7) 0.073(4) Uiso 0.5 1 d . . P . .
C49 C 0.0617(16) 0.3602(9) 0.5482(9) 0.067(6) Uiso 0.5 1 d D . P . .
H49A H 0.0319 0.3944 0.5548 0.081 Uiso 0.5 1 calc R . P . .
H49B H 0.0291 0.3318 0.5666 0.081 Uiso 0.5 1 calc R . P . .
C50 C 0.0523(19) 0.3512(9) 0.4797(11) 0.099(8) Uiso 0.5 1 d D . P . .
H50A H -0.0175 0.3602 0.4511 0.119 Uiso 0.5 1 calc R . P . .
H50B H 0.0666 0.3140 0.4721 0.119 Uiso 0.5 1 calc R . P . .
C51 C 0.1295(13) 0.3860(7) 0.4661(8) 0.051(5) Uiso 0.5 1 d D . P . .
H51A H 0.1563 0.3724 0.4308 0.061 Uiso 0.5 1 calc R . P . .
H51B H 0.1049 0.4225 0.4562 0.061 Uiso 0.5 1 calc R . P . .
C52 C 0.1988(15) 0.3802(8) 0.5293(9) 0.064(6) Uiso 0.5 1 d D . P . .
H52A H 0.2563 0.3579 0.5259 0.076 Uiso 0.5 1 calc R . P . .
H52B H 0.2275 0.4152 0.5450 0.076 Uiso 0.5 1 calc R . P . .
O19 O 0.1189(9) 0.2844(4) 0.2053(6) 0.060(4) Uiso 0.571(12) 1 d . . P B 1
O15 O 0.0846(17) 0.1491(8) 0.4876(11) 0.143(8) Uiso 0.5 1 d D . P . .
C53 C 0.141(2) 0.1685(10) 0.5520(11) 0.103(9) Uiso 0.5 1 d D . P . .
H53A H 0.0982 0.1921 0.5699 0.124 Uiso 0.5 1 calc R . P . .
H53B H 0.2037 0.1875 0.5509 0.124 Uiso 0.5 1 calc R . P . .
C54 C 0.167(2) 0.1192(10) 0.5916(13) 0.107(9) Uiso 0.5 1 d D . P . .
H54A H 0.2344 0.1047 0.5919 0.128 Uiso 0.5 1 calc R . P . .
H54B H 0.1649 0.1238 0.6375 0.128 Uiso 0.5 1 calc R . P . .
C55 C 0.082(2) 0.0882(13) 0.5514(14) 0.153(13) Uiso 0.5 1 d D . P . .
H55A H 0.0331 0.0838 0.5775 0.184 Uiso 0.5 1 calc R . P . .
H55B H 0.1089 0.0529 0.5468 0.184 Uiso 0.5 1 calc R . P . .
C56 C 0.018(2) 0.1057(10) 0.4819(13) 0.106(9) Uiso 0.5 1 d D . P . .
H56A H 0.0199 0.0807 0.4466 0.127 Uiso 0.5 1 calc R . P . .
H56B H -0.0535 0.1156 0.4785 0.127 Uiso 0.5 1 calc R . P . .
O16 O 0.4397(5) 0.0969(3) 0.3565(3) 0.069(2) Uiso 1 1 d . . . . .
O17 O 0.2488(8) 0.1486(4) 0.2423(5) 0.042(3) Uiso 0.5 1 d . . P . .

loop_
_atom_site_aniso_label
_atom_site_aniso_U_11
_atom_site_aniso_U_22
_atom_site_aniso_U_33
_atom_site_aniso_U_23
_atom_site_aniso_U_13
_atom_site_aniso_U_12
Gd1 0.03084(19) 0.01935(16) 0.02327(17) 0.00208(16) 0.01370(13) -0.00008(17)
Ni1 0.0304(5) 0.0159(4) 0.0255(5) -0.0008(4) 0.0147(4) 0.0021(4)
Ni2 0.0290(5) 0.0173(4) 0.0250(5) -0.0010(4) 0.0130(4) -0.0022(4)
O1 0.027(3) 0.062(4) 0.087(5) 0.027(4) 0.005(3) -0.009(3)
O2 0.031(3) 0.033(3) 0.072(4) -0.013(3) 0.014(3) -0.002(3)
O3 0.075(9) 0.038(7) 0.044(7) 0.005(5) 0.024(6) 0.010(7)
O3A 0.063(8) 0.026(6) 0.027(6) 0.006(4) 0.027(5) 0.007(6)
O4 0.036(3) 0.032(3) 0.016(2) 0.002(2) 0.006(2) -0.004(2)
O5 0.034(3) 0.028(3) 0.030(3) -0.009(2) 0.019(2) -0.006(2)
O6 0.037(3) 0.029(3) 0.033(3) 0.005(2) 0.022(2) 0.002(2)
O7 0.041(3) 0.034(3) 0.028(3) -0.002(2) 0.011(2) 0.008(3)
O8 0.061(4) 0.030(3) 0.051(3) 0.009(3) 0.035(3) 0.000(3)
O9 0.050(4) 0.031(3) 0.032(3) -0.008(2) 0.011(3) -0.006(2)
O10 0.039(3) 0.045(3) 0.044(3) -0.003(3) 0.007(3) 0.010(3)
O11 0.052(4) 0.032(3) 0.038(3) 0.000(2) 0.024(3) 0.005(3)
O12 0.055(4) 0.027(3) 0.031(3) -0.002(2) 0.020(3) -0.003(2)
O13 0.118(6) 0.038(4) 0.056(4) -0.016(3) 0.046(4) 0.004(4)
N1 0.038(4) 0.018(3) 0.028(3) 0.003(2) 0.015(3) 0.010(3)
N2 0.031(3) 0.018(3) 0.026(3) 0.000(2) 0.011(3) 0.001(2)
N3 0.021(7) 0.021(7) 0.024(7) -0.003(4) 0.012(4) 0.000(4)
N3A 0.029(8) 0.027(8) 0.031(8) -0.006(4) 0.012(5) -0.002(4)
N4 0.042(4) 0.014(3) 0.020(3) -0.004(2) 0.014(3) -0.001(3)
N5 0.037(4) 0.015(3) 0.024(3) 0.005(2) 0.011(3) 0.002(3)
N6 0.030(3) 0.017(3) 0.023(3) 0.001(2) 0.011(3) 0.000(2)
N7 0.037(4) 0.022(3) 0.033(4) -0.005(3) 0.016(3) -0.006(3)
N8 0.034(4) 0.018(3) 0.031(3) -0.006(2) 0.017(3) -0.007(3)
N9 0.035(4) 0.019(3) 0.031(3) 0.003(3) 0.014(3) -0.003(3)
N10 0.024(3) 0.014(3) 0.027(3) 0.002(2) 0.010(3) 0.000(2)
N11 0.024(3) 0.018(3) 0.027(3) -0.001(2) 0.011(3) 0.000(2)
N12 0.028(3) 0.015(3) 0.021(3) 0.001(2) 0.012(2) 0.005(2)
N13 0.066(6) 0.048(5) 0.042(4) 0.013(4) 0.011(4) 0.025(4)
N14 0.051(6) 0.047(6) 0.043(6) -0.011(4) 0.017(4) 0.012(4)
N14A 0.072(8) 0.061(7) 0.063(7) -0.008(4) 0.016(5) 0.003(5)
N15 0.044(4) 0.040(4) 0.032(4) -0.005(3) 0.014(3) -0.015(3)
N16 0.042(5) 0.038(4) 0.074(6) -0.022(4) 0.002(4) -0.008(4)
N17 0.051(5) 0.050(4) 0.035(4) 0.006(3) 0.021(3) -0.016(4)
N18 0.044(4) 0.031(4) 0.043(4) 0.001(3) 0.016(3) 0.010(3)
N19 0.053(5) 0.032(4) 0.032(4) -0.001(3) 0.015(3) 0.004(3)
C1 0.033(5) 0.027(4) 0.042(5) 0.003(3) 0.016(4) 0.003(3)
C2 0.052(6) 0.038(5) 0.048(5) 0.011(4) 0.016(5) 0.008(4)
C3 0.049(6) 0.037(5) 0.048(5) 0.007(4) 0.011(4) 0.006(4)
C4 0.034(5) 0.025(4) 0.032(4) 0.003(3) 0.013(4) 0.008(3)
C5 0.031(5) 0.031(4) 0.040(5) 0.000(3) 0.014(4) 0.007(4)
C6 0.022(4) 0.022(3) 0.032(4) -0.001(3) 0.014(3) 0.005(3)
C7 0.030(4) 0.028(4) 0.035(4) -0.008(3) 0.016(3) 0.000(3)
C8 0.046(5) 0.031(4) 0.031(4) -0.001(4) 0.023(4) 0.001(4)
C9 0.037(5) 0.030(4) 0.033(4) -0.002(3) 0.016(4) 0.001(3)
C10 0.024(4) 0.028(4) 0.033(4) 0.000(3) 0.016(3) 0.001(3)
C11 0.028(4) 0.026(4) 0.025(4) -0.001(3) 0.011(3) 0.000(3)
C12 0.035(5) 0.030(4) 0.040(5) 0.000(4) 0.019(4) 0.001(4)
C13 0.032(4) 0.029(4) 0.026(4) -0.002(3) 0.013(3) -0.006(3)
C14 0.036(5) 0.043(5) 0.053(6) -0.006(4) 0.012(4) -0.003(4)
C15 0.059(6) 0.035(5) 0.044(5) -0.014(4) 0.014(5) -0.006(4)
C16 0.040(5) 0.022(4) 0.041(5) -0.010(3) 0.018(4) -0.004(3)
C17 0.041(10) 0.041(9) 0.043(9) -0.005(4) 0.012(5) 0.003(5)
C17A 0.022(7) 0.023(7) 0.027(7) -0.005(4) 0.008(5) -0.001(4)
C18 0.047(7) 0.047(7) 0.048(7) -0.007(4) 0.017(5) 0.007(5)
C18A 0.044(7) 0.037(6) 0.043(6) -0.002(4) 0.014(5) 0.005(5)
C19 0.042(6) 0.038(6) 0.034(6) -0.002(4) 0.014(4) 0.010(4)
C19A 0.050(7) 0.044(7) 0.049(7) -0.004(4) 0.011(5) 0.004(5)
C20 0.023(6) 0.028(6) 0.027(6) -0.007(4) 0.006(4) 0.002(4)
C20A 0.025(6) 0.027(6) 0.024(6) -0.003(4) 0.007(4) 0.001(4)
C21 0.033(7) 0.029(7) 0.033(7) 0.002(4) 0.009(5) -0.001(5)
C21A 0.023(6) 0.019(6) 0.020(6) 0.002(4) -0.001(4) 0.006(4)
C22 0.037(4) 0.015(3) 0.021(3) -0.002(3) 0.014(3) 0.001(3)
C23 0.025(4) 0.021(3) 0.024(4) -0.003(3) 0.014(3) 0.000(3)
C24 0.024(3) 0.016(3) 0.019(3) -0.001(3) 0.009(3) -0.007(3)
C25 0.025(4) 0.021(4) 0.021(3) 0.000(3) 0.005(3) -0.001(3)
C26 0.027(4) 0.022(3) 0.029(4) 0.000(3) 0.013(3) 0.004(3)
C27 0.031(4) 0.025(4) 0.027(4) 0.004(3) 0.013(3) -0.004(3)
C28 0.031(4) 0.016(3) 0.024(4) 0.002(3) 0.009(3) 0.001(3)
C29 0.031(4) 0.022(3) 0.018(3) 0.005(3) 0.009(3) 0.003(3)
C30 0.040(5) 0.044(5) 0.033(4) -0.001(4) 0.020(4) -0.005(4)
C31 0.065(7) 0.048(5) 0.047(6) 0.010(4) 0.020(5) -0.024(5)
C32 0.041(5) 0.040(5) 0.034(4) -0.002(4) 0.013(4) -0.017(4)
C33 0.044(5) 0.015(3) 0.033(4) -0.004(3) 0.017(4) 0.000(3)
C34 0.053(6) 0.026(4) 0.034(5) 0.001(3) 0.012(4) -0.005(4)
C35 0.045(5) 0.034(4) 0.030(4) -0.007(3) 0.018(4) -0.002(4)
C36 0.033(4) 0.019(3) 0.020(3) 0.002(3) 0.014(3) 0.002(3)
C37 0.029(4) 0.018(3) 0.019(3) 0.002(3) 0.009(3) 0.000(3)
C38 0.032(4) 0.023(4) 0.017(3) -0.004(3) 0.013(3) 0.001(3)
C39 0.036(4) 0.018(3) 0.026(4) 0.003(3) 0.016(3) 0.003(3)
C40 0.031(4) 0.030(4) 0.022(4) 0.001(3) 0.007(3) 0.000(3)
C41 0.027(4) 0.023(4) 0.029(4) -0.004(3) 0.012(3) -0.003(3)
C42 0.034(4) 0.026(4) 0.022(3) 0.003(3) 0.019(3) 0.003(3)
C43 0.022(4) 0.017(3) 0.015(3) 0.000(3) 0.005(3) 0.003(3)
C44 0.030(4) 0.019(3) 0.024(4) -0.002(3) 0.010(3) -0.004(3)
C45 0.030(4) 0.017(3) 0.024(4) -0.004(3) 0.013(3) -0.002(3)
C46 0.043(5) 0.025(4) 0.034(4) -0.001(3) 0.019(4) 0.000(3)
C47 0.043(5) 0.022(4) 0.039(5) 0.010(3) 0.015(4) 0.003(4)
C48 0.043(5) 0.018(3) 0.027(4) 0.005(3) 0.008(3) -0.005(3)

loop_
_atom_type_symbol
_atom_type_description
_atom_type_scat_dispersion_real
_atom_type_scat_dispersion_imag
_atom_type_scat_source
C C 0.0033 0.0016 'International Tables Vol C Tables 4.2.6.8 and 6.1.1.4'
H H 0.0000 0.0000 'International Tables Vol C Tables 4.2.6.8 and 6.1.1.4'
N N 0.0061 0.0033 'International Tables Vol C Tables 4.2.6.8 and 6.1.1.4'
O O 0.0106 0.0060 'International Tables Vol C Tables 4.2.6.8 and 6.1.1.4'
Ni Ni 0.3393 1.1124 'International Tables Vol C Tables 4.2.6.8 and 6.1.1.4'
Gd Gd -0.1653 3.9035 'International Tables Vol C Tables 4.2.6.8 and 6.1.1.4'

loop_
_geom_angle_atom_site_label_1
_geom_angle_atom_site_label_2
_geom_angle_atom_site_label_3
_geom_angle
_geom_angle_site_symmetry_1
_geom_angle_site_symmetry_3
O4 Gd1 O7 70.54(17) . .
O4 Gd1 O8 96.02(18) . .
O4 Gd1 O9 141.74(18) . .
O4 Gd1 O10 146.44(18) . .
O4 Gd1 O11 76.15(17) . .
O4 Gd1 O12 73.36(17) . .
O4 Gd1 N19 71.89(18) . .
O5 Gd1 O4 90.61(17) 4_565 .
O5 Gd1 O7 86.52(16) 4_565 .
O5 Gd1 O8 160.11(17) 4_565 .
O5 Gd1 O9 79.15(17) 4_565 .
O5 Gd1 O10 95.77(18) 4_565 .
O5 Gd1 O11 123.66(17) 4_565 .
O5 Gd1 O12 73.20(16) 4_565 .
O5 Gd1 N19 98.62(18) 4_565 .
O7 Gd1 O11 135.01(16) . .
O7 Gd1 O12 138.09(17) . .
O7 Gd1 N19 142.12(17) . .
O8 Gd1 O7 78.12(17) . .
O8 Gd1 O9 84.10(18) . .
O8 Gd1 O11 76.20(18) . .
O8 Gd1 O12 126.67(17) . .
O8 Gd1 N19 101.27(18) . .
O9 Gd1 O7 72.10(17) . .
O9 Gd1 O11 139.52(18) . .
O9 Gd1 O12 135.48(16) . .
O9 Gd1 N19 145.78(18) . .
O10 Gd1 O7 142.60(17) . .
O10 Gd1 O8 89.0(2) . .
O10 Gd1 O9 71.73(18) . .
O10 Gd1 O11 72.91(18) . .
O10 Gd1 O12 77.06(18) . .
O10 Gd1 N19 74.58(18) . .
O11 Gd1 O12 50.47(16) . .
O11 Gd1 N19 25.10(16) . .
O12 Gd1 N19 25.42(16) . .
N1 Ni1 N3A 94.9(5) . .
N1 Ni1 N5 93.2(2) . .
N1 Ni1 N6 93.1(2) . .
N2 Ni1 N1 78.3(2) . .
N2 Ni1 N3A 97.0(8) . .
N2 Ni1 N5 169.5(2) . .
N2 Ni1 N6 97.0(2) . .
N3 Ni1 N1 90.7(5) . .
N3 Ni1 N2 91.4(8) . .
N3 Ni1 N4 79.8(5) . .
N3 Ni1 N5 94.7(8) . .
N3 Ni1 N6 171.3(7) . .
N4 Ni1 N1 170.3(2) . .
N4 Ni1 N2 100.4(2) . .
N4 Ni1 N3A 75.6(5) . .
N4 Ni1 N5 89.1(2) . .
N4 Ni1 N6 96.6(2) . .
N5 Ni1 N3A 89.6(8) . .
N6 Ni1 N3A 165.0(7) . .
N6 Ni1 N5 77.3(2) . .
N7 Ni2 N8 78.4(2) . .
N7 Ni2 N9 93.7(2) . .
N7 Ni2 N10 171.3(2) . .
N7 Ni2 N11 95.5(2) . .
N8 Ni2 N9 88.9(2) . .
N8 Ni2 N10 97.6(2) . .
N8 Ni2 N11 173.1(2) . .
N10 Ni2 N9 78.5(2) . .
N10 Ni2 N11 89.0(2) . .
N11 Ni2 N9 94.6(2) . .
N12 Ni2 N7 91.6(2) . .
N12 Ni2 N8 97.9(2) . .
N12 Ni2 N9 172.1(2) . .
N12 Ni2 N10 96.6(2) . .
N12 Ni2 N11 79.1(2) . .
C28 O4 Gd1 147.8(5) . .
C37 O5 Gd1 171.7(4) . 4_566
N19 O11 Gd1 97.0(4) . .
N19 O12 Gd1 96.3(4) . .
C1 N1 Ni1 129.1(5) . .
C1 N1 C4 116.8(6) . .
C4 N1 Ni1 114.0(4) . .
C5 N2 Ni1 118.0(5) . .
C5 N2 C6 116.6(6) . .
C6 N2 Ni1 124.8(4) . .
C17 N3 Ni1 131.5(19) . .
C20 N3 Ni1 112.0(15) . .
C20 N3 C17 116(2) . .
C17A N3A Ni1 125.8(17) . .
C20A N3A Ni1 114.6(16) . .
C20A N3A C17A 120(2) . .
C21 N4 Ni1 113.7(11) . .
C21 N4 C22 118.7(11) . .
C21A N4 Ni1 121.0(9) . .
C21A N4 C22 113.6(10) . .
C22 N4 Ni1 125.4(4) . .
C33 N5 Ni1 128.7(5) . .
C36 N5 Ni1 113.8(4) . .
C36 N5 C33 117.1(6) . .
C37 N6 Ni1 115.9(4) . .
C37 N6 C38 116.7(6) . .
C38 N6 Ni1 125.8(4) . .
C13 N7 Ni2 113.1(4) . .
C16 N7 Ni2 128.7(5) . .
C16 N7 C13 118.1(6) . .
C10 N8 Ni2 125.5(5) . .
C12 N8 Ni2 116.7(5) . .
C12 N8 C10 116.8(6) . .
C29 N9 Ni2 112.0(4) . .
C32 N9 Ni2 130.7(5) . .
C32 N9 C29 116.6(6) . .
C24 N10 Ni2 126.1(4) . .
C28 N10 Ni2 115.5(4) . .
C28 N10 C24 116.6(5) . .
C45 N11 Ni2 112.0(4) . .
C48 N11 Ni2 129.7(5) . .
C48 N11 C45 117.4(6) . .
C42 N12 Ni2 125.8(4) . .
C44 N12 Ni2 115.8(4) . .
C44 N12 C42 116.9(5) . .
C3 N13 C2 117.0(7) . .
C18 N14 C19 113.0(16) . .
C18A N14A C19A 115.9(18) . .
C34 N15 C35 114.4(7) . .
C15 N16 C14 116.6(7) . .
C30 N17 C31 115.7(7) . .
C47 N18 C46 114.6(7) . .
O11 N19 Gd1 57.9(3) . .
O11 N19 O12 116.0(6) . .
O12 N19 Gd1 58.3(3) . .
O13 N19 Gd1 176.9(6) . .
O13 N19 O11 122.0(7) . .
O13 N19 O12 122.1(7) . .
N1 C1 C2 122.7(8) . .
N13 C2 C1 120.8(8) . .
N13 C3 C4 121.3(8) . .
N1 C4 C3 121.3(7) . .
N1 C4 C5 115.9(6) . .
C3 C4 C5 122.8(7) . .
O1 C5 N2 129.9(7) . .
O1 C5 C4 116.9(7) . .
N2 C5 C4 113.1(7) . .
C7 C6 N2 121.6(6) . .
C7 C6 C11 118.8(6) . .
C11 C6 N2 119.5(6) . .
C8 C7 C6 120.3(7) . .
C7 C8 C9 121.3(7) . .
C8 C9 C10 119.8(7) . .
C9 C10 N8 120.2(6) . .
C11 C10 N8 121.1(6) . .
C11 C10 C9 118.5(6) . .
C10 C11 C6 121.2(6) . .
O2 C12 N8 129.1(7) . .
O2 C12 C13 117.6(7) . .
N8 C12 C13 113.3(7) . .
N7 C13 C12 118.1(6) . .
N7 C13 C14 119.0(7) . .
C14 C13 C12 122.9(7) . .
N16 C14 C13 123.2(8) . .
N16 C15 C16 122.7(8) . .
N7 C16 C15 120.4(8) . .
N3 C17 C18 118(3) . .
N3A C17A C18A 121(2) . .
N14 C18 C17 127(2) . .
N14A C18A C17A 120(2) . .
N14 C19 C20 123.6(16) . .
C20A C19A N14A 123.4(19) . .
N3 C20 C19 122.3(18) . .
N3 C20 C21 115.7(18) . .
C19 C20 C21 121.9(16) . .
N3A C20A C19A 120(2) . .
N3A C20A C21A 116.9(19) . .
C19A C20A C21A 123.3(17) . .
O3A C21 C20 116.8(18) . .
N4 C21 O3A 125.4(19) . .
N4 C21 C20 117.6(18) . .
O3 C21A N4 131.9(19) . .
O3 C21A C20A 116.4(19) . .
N4 C21A C20A 111.6(15) . .
C23 C22 N4 118.7(6) . .
C23 C22 C27 119.9(6) . .
C27 C22 N4 121.4(6) . .
C22 C23 C24 120.3(6) . .
C23 C24 N10 118.4(6) . .
C25 C24 N10 121.4(6) . .
C25 C24 C23 120.1(6) . .
C26 C25 C24 119.2(6) . .
C27 C26 C25 121.4(6) . .
C26 C27 C22 119.1(6) . .
O4 C28 N10 127.9(6) . .
O4 C28 C29 116.6(6) . .
N10 C28 C29 115.4(6) . .
N9 C29 C28 116.9(6) . .
N9 C29 C30 120.9(7) . .
C30 C29 C28 122.2(6) . .
N17 C30 C29 122.9(7) . .
N17 C31 C32 122.3(8) . .
N9 C32 C31 121.5(7) . .
N5 C33 C34 120.5(7) . .
N15 C34 C33 123.8(7) . .
N15 C35 C36 123.6(7) . .
N5 C36 C35 120.7(6) . .
N5 C36 C37 115.8(6) . .
C35 C36 C37 123.5(6) . .
O5 C37 N6 127.0(6) . .
O5 C37 C36 117.0(6) . .
N6 C37 C36 116.0(6) . .
C39 C38 N6 120.8(6) . .
C43 C38 N6 120.0(6) . .
C43 C38 C39 119.1(6) . .
C40 C39 C38 118.5(6) . .
C41 C40 C39 121.9(7) . .
C40 C41 C42 119.1(6) . .
C41 C42 N12 121.2(6) . .
C41 C42 C43 120.3(6) . .
C43 C42 N12 118.5(6) . .
C38 C43 C42 121.0(6) . .
O6 C44 N12 127.3(6) . .
O6 C44 C45 117.7(6) . .
N12 C44 C45 115.0(6) . .
N11 C45 C44 116.9(6) . .
N11 C45 C46 120.4(6) . .
C46 C45 C44 122.7(6) . .
N18 C46 C45 123.2(7) . .
N18 C47 C48 123.6(7) . .
N11 C48 C47 120.8(7) . .
C52 O14 C49 105.9(16) . .
O14 C49 C50 100.5(18) . .
C49 C50 C51 104.6(18) . .
C52 C51 C50 93.8(16) . .
O14 C52 C51 116.3(18) . .
C56 O15 C53 120(2) . .
O15 C53 C54 102(2) . .
C55 C54 C53 97(2) . .
C54 C55 C56 122(3) . .
O15 C56 C55 89(2) . .

loop_
_geom_bond_atom_site_label_1
_geom_bond_atom_site_label_2
_geom_bond_distance
_geom_bond_site_symmetry_2
Gd1 O4 2.269(5) .
Gd1 O5 2.255(4) 4_565
Gd1 O7 2.449(5) .
Gd1 O8 2.375(5) .
Gd1 O9 2.441(5) .
Gd1 O10 2.365(5) .
Gd1 O11 2.522(5) .
Gd1 O12 2.529(5) .
Gd1 N19 2.956(6) .
Ni1 N1 2.095(6) .
Ni1 N2 2.078(6) .
Ni1 N3 2.07(2) .
Ni1 N3A 2.16(3) .
Ni1 N4 2.074(6) .
Ni1 N5 2.121(6) .
Ni1 N6 2.108(5) .
Ni2 N7 2.081(6) .
Ni2 N8 2.087(6) .
Ni2 N9 2.120(6) .
Ni2 N10 2.088(5) .
Ni2 N11 2.103(5) .
Ni2 N12 2.080(5) .
O1 C5 1.237(9) .
O2 C12 1.252(9) .
O3 C21A 1.19(2) .
O3A C21 1.36(2) .
O4 C28 1.258(8) .
O5 Gd1 2.254(4) 4_566
O5 C37 1.264(7) .
O6 C44 1.272(8) .
O11 N19 1.263(7) .
O12 N19 1.277(8) .
O13 N19 1.225(8) .
N1 C1 1.312(8) .
N1 C4 1.358(9) .
N2 C5 1.309(9) .
N2 C6 1.436(8) .
N3 C17 1.341(14) .
N3 C20 1.341(15) .
N3A C17A 1.345(14) .
N3A C20A 1.326(15) .
N4 C21 1.26(2) .
N4 C21A 1.32(2) .
N4 C22 1.423(8) .
N5 C33 1.344(8) .
N5 C36 1.329(8) .
N6 C37 1.280(8) .
N6 C38 1.415(8) .
N7 C13 1.343(9) .
N7 C16 1.334(8) .
N8 C10 1.423(8) .
N8 C12 1.312(9) .
N9 C29 1.350(8) .
N9 C32 1.329(9) .
N10 C24 1.419(8) .
N10 C28 1.303(8) .
N11 C45 1.354(8) .
N11 C48 1.315(8) .
N12 C42 1.433(8) .
N12 C44 1.307(8) .
N13 C2 1.349(11) .
N13 C3 1.342(10) .
N14 C18 1.28(2) .
N14 C19 1.35(2) .
N14A C18A 1.36(3) .
N14A C19A 1.38(2) .
N15 C34 1.320(10) .
N15 C35 1.344(9) .
N16 C14 1.315(10) .
N16 C15 1.310(11) .
N17 C30 1.329(9) .
N17 C31 1.340(10) .
N18 C46 1.350(9) .
N18 C47 1.322(9) .
C1 C2 1.369(11) .
C3 C4 1.368(10) .
C4 C5 1.526(10) .
C6 C7 1.386(9) .
C6 C11 1.421(9) .
C7 C8 1.349(10) .
C8 C9 1.399(10) .
C9 C10 1.408(9) .
C10 C11 1.367(9) .
C12 C13 1.481(10) .
C13 C14 1.410(10) .
C15 C16 1.398(11) .
C17 C18 1.44(4) .
C17A C18A 1.37(3) .
C19 C20 1.38(2) .
C19A C20A 1.33(3) .
C20 C21 1.49(3) .
C20A C21A 1.51(3) .
C22 C23 1.392(9) .
C22 C27 1.399(9) .
C23 C24 1.395(9) .
C24 C25 1.392(9) .
C25 C26 1.389(9) .
C26 C27 1.388(9) .
C28 C29 1.492(9) .
C29 C30 1.381(9) .
C31 C32 1.386(10) .
C33 C34 1.372(10) .
C35 C36 1.368(10) .
C36 C37 1.502(9) .
C38 C39 1.411(9) .
C38 C43 1.383(8) .
C39 C40 1.409(9) .
C40 C41 1.370(9) .
C41 C42 1.386(10) .
C42 C43 1.396(9) .
C44 C45 1.497(9) .
C45 C46 1.370(10) .
C47 C48 1.388(10) .
O14 C49 1.29(2) .
O14 C52 1.28(2) .
C49 C50 1.408(17) .
C50 C51 1.441(16) .
C51 C52 1.368(16) .
O15 C53 1.408(17) .
O15 C56 1.384(17) .
C53 C54 1.461(17) .
C54 C55 1.424(18) .
C55 C56 1.502(18) .
